data_2010024
loop_
_publ_author_name
'El Fadli, Z.'
'Lemoine, P.'
'Tomas, A.'
'Guittard, M.'

_publ_section_title
;
 Sulfure d'ytterbium, de calcium et de potassium, CaK~0,5~Yb~1,833~S~4~
;
_journal_issue 9
_journal_name_full 'Acta Crystallographica Section C'
_journal_page_first 1373
_journal_page_last 1375
_journal_paper_doi 10.1107/S010827019400137X
_journal_volume 50
_journal_year 1994
_chemical_formula_moiety 'Ca1 K0.5 Yb1.833 S4'
_chemical_formula_sum 'Ca K0.5 S4 Yb1.833'
_chemical_formula_weight 505,05
_space_group_IT_number 186
_symmetry_cell_setting hexagonal
_symmetry_space_group_name_Hall 'P 6c -2c'
_symmetry_space_group_name_H-M 'P 63 m c'
_atom_type_scat_source IntTabIV
_cell_angle_alpha 90
_cell_angle_beta 90
_cell_angle_gamma 120
_cell_formula_units_Z 2
_cell_length_a 3.901(2)
_cell_length_b 3.901(2)
_cell_length_c 29.35(4)
_cell_measurement_reflns_used 14
_cell_measurement_temperature 293
_cell_measurement_theta_max 10.61
_cell_measurement_theta_min 2.76
_cell_volume 386.8(6)
_diffrn_measurement_device 'automatique Syntex '
_diffrn_measurement_method '\w/2\q, 2\q variant de 2\q~1~-0.7 \`a 2\q~2~+0.7\%'
_diffrn_radiation_type MoK\a
_diffrn_radiation_wavelength 0.71069
_diffrn_reflns_limit_h_max 5
_diffrn_reflns_limit_h_min 0
_diffrn_reflns_limit_k_max 2
_diffrn_reflns_limit_k_min 0
_diffrn_reflns_limit_l_max 37
_diffrn_reflns_limit_l_min 0
_diffrn_reflns_number 185
_diffrn_reflns_theta_max 27.50
_diffrn_standards_decay_% 0.01
_diffrn_standards_interval_count 50
_diffrn_standards_number '3 (004, 0\=17, 2\=10)'
_exptl_absorpt_coefficient_mu 23.84
_exptl_absorpt_correction_T_max 0.711
_exptl_absorpt_correction_T_min 0.212
_exptl_absorpt_correction_type
; programme de Ibers d'apr\`es m\'ethode analytique de
De Meulenaer & Tompa (1965)
;
_exptl_crystal_colour vert
_exptl_crystal_density_diffrn 4.33(6)
_exptl_crystal_density_meas 3.9(4)
_exptl_crystal_description 'plaquette hexagonale irr\'eguli\`ere'
_exptl_crystal_size_max 0.001
_exptl_crystal_size_mid 0.006
_exptl_crystal_size_min 0.015
_refine_diff_density_max 1.47
_refine_diff_density_min -1.27
_refine_ls_extinction_coef 0.0501
_refine_ls_extinction_method 'Becker & Coppens (1974), Type I, distribution Gaussienne'
_refine_ls_goodness_of_fit_obs 0.32
_refine_ls_number_parameters 9
_refine_ls_number_reflns 163
_refine_ls_R_factor_obs 0.0427
_refine_ls_shift/esd_max 0.0001
_refine_ls_structure_factor_coef F
_refine_ls_weighting_details 'w = 1/\s^2^(F)'
_refine_ls_weighting_scheme calc
_refine_ls_wR_factor_obs 0.059
_reflns_number_observed 163
_reflns_number_total 185
_reflns_observed_criterion I>=4\s(I)
_cod_data_source_file du1053.cif
_cod_data_source_block du1053_structure_1_of_1
_cod_depositor_comments
;
The following automatic conversions were performed:

'_refine_ls_weighting_scheme' value '1/\s^2^(F)' was changed to
'calc'. New tag '_refine_ls_weighting_details' was created. The value
of the new tag was set to 'w = 1/\s^2^(F)'.

Automatic conversion script
Id: cif_fix_values 3143 2015-03-26 13:38:13Z robertas 
;
_cod_original_cell_volume 386.9(6)
_cod_original_formula_sum 'Ca1 K0.5 Yb1.833 S4'
_cod_database_code 2010024

loop_
_symmetry_equiv_pos_as_xyz
x,y,z
-y,x-y,z
y-x,-x,z
-x,-y,1/2+z
y,y-x,1/2+z
x-y,x,1/2+z
-y,-x,z
y-x,y,z
x,x-y,z
y,x,1/2+z
x-y,-y,1/2+z
-x,y-x,1/2+z

loop_
_atom_site_label
_atom_site_fract_x
_atom_site_fract_y
_atom_site_fract_z
_atom_site_U_iso_or_equiv
_atom_site_occupancy
Yb(1) .333 .666 .7074(2) .0080(10) 1
Yb(2) .333 .666 .4332(2) .0050(10) 0.833
Ca .0 .0 .3252(8) .022(6) 1
K(1) .333 .666 .068(3) .05(5) 0.25
K(2) .666 .333 .068(4) .06(5) 0.25
S(1) .333 .666 .8799(8) .016(7) 1
S(2) .0 .0 .1567(6) .010(7) 1
S(3) .333 .666 .2630 .013(4) 1
S(4) .0 .0 .4785(6) .009(6) 1

loop_
_geom_bond_atom_site_label_1
_geom_bond_atom_site_label_2
_geom_bond_site_symmetry_2
_geom_bond_distance
_geom_bond_publ_flag
Yb(1) S(2) 4_665 2.690(10) yes
Yb(1) S(3) 4_665 2.780(10) yes
Yb(2) S(4) 1_565 2.620(10) yes
Yb(2) S(1) 4_674 2.75(2) yes
Ca S(1) 4_554 2.76(2) yes
Ca S(3) 1_545 2.90(2) yes
K(1) S(2) 1_565 3.45(7) yes
K(1) S(4) 4_554 3.46(8) yes
K(2) S(2) 1_665 3.45(7) yes
K(2) S(4) 4_554 3.5(2) yes
